data_7006347
loop_
_publ_author_name
'Ismayilov, Rayyat H.'
'Wang, Wen-Zhen'
'Lee, Gene-Hsiang'
'Peng, Shie-Ming'

_publ_section_title
;
 One-, two- and three-dimensional Cu(II) complexes built via new
 oligopyrazinediamine ligands: from antiferromagnetic to ferromagnetic
 coupling.
;
_journal_issue 3
_journal_name_full 'Dalton transactions (Cambridge, England : 2003)'
_journal_page_first 478
_journal_page_last 491
_journal_paper_doi 10.1039/b507485a
_journal_year 2006
_chemical_formula_sum 'C28 H40 Cl4 Cu2 N16 O22'
_chemical_formula_weight 1221.64
_chemical_name_systematic
;
?
;
_space_group_IT_number 14
_symmetry_cell_setting monoclinic
_symmetry_space_group_name_Hall '-P 2yn'
_symmetry_space_group_name_H-M 'P 1 21/n 1'
_atom_sites_solution_hydrogens geom
_atom_sites_solution_primary direct
_atom_sites_solution_secondary difmap
_audit_creation_method SHELXL-97
_cell_angle_alpha 90.00
_cell_angle_beta 94.5252(5)
_cell_angle_gamma 90.00
_cell_formula_units_Z 4
_cell_length_a 8.2348(1)
_cell_length_b 27.2322(4)
_cell_length_c 20.5470(3)
_cell_measurement_reflns_used all
_cell_measurement_temperature 150(1)
_cell_measurement_theta_max 25.00
_cell_measurement_theta_min 1.24
_cell_volume 4593.34(11)
_computing_cell_refinement DENZO-SMN
_computing_data_collection 'NONIUS COLLECT'
_computing_data_reduction DENZO-SMN
_computing_molecular_graphics SHELXTL
_computing_publication_material SHELXTL
_computing_structure_refinement 'SHELXL-97 (Sheldrick, 1997)'
_computing_structure_solution 'SHELXS-97 (Sheldrick, 1990)'
_diffrn_ambient_temperature 150(1)
_diffrn_measured_fraction_theta_full 0.998
_diffrn_measured_fraction_theta_max 0.998
_diffrn_measurement_device_type 'NONIUS KappaCCD'
_diffrn_measurement_method '\w scans'
_diffrn_radiation_monochromator graphite
_diffrn_radiation_source 'fine-focus sealed tube'
_diffrn_radiation_type MoK\a
_diffrn_radiation_wavelength 0.71073
_diffrn_reflns_av_R_equivalents 0.0585
_diffrn_reflns_av_sigmaI/netI 0.0501
_diffrn_reflns_limit_h_max 9
_diffrn_reflns_limit_h_min -9
_diffrn_reflns_limit_k_max 32
_diffrn_reflns_limit_k_min -25
_diffrn_reflns_limit_l_max 24
_diffrn_reflns_limit_l_min -24
_diffrn_reflns_number 43197
_diffrn_reflns_theta_full 25.00
_diffrn_reflns_theta_max 25.00
_diffrn_reflns_theta_min 1.24
_exptl_absorpt_coefficient_mu 1.258
_exptl_absorpt_correction_T_max 0.978
_exptl_absorpt_correction_T_min 0.865
_exptl_absorpt_correction_type multi-scan
_exptl_crystal_colour 'pale green'
_exptl_crystal_density_diffrn 1.767
_exptl_crystal_density_method 'not measured'
_exptl_crystal_description plate
_exptl_crystal_F_000 2488
_exptl_crystal_size_max 0.20
_exptl_crystal_size_mid 0.12
_exptl_crystal_size_min 0.03
_refine_diff_density_max 1.314
_refine_diff_density_min -0.862
_refine_diff_density_rms 0.251
_refine_ls_extinction_coef 0.0032(3)
_refine_ls_extinction_expression Fc^*^=kFc[1+0.001xFc^2^\l^3^/sin(2\q)]^-1/4^
_refine_ls_extinction_method SHELXL
_refine_ls_goodness_of_fit_ref 1.107
_refine_ls_hydrogen_treatment constr
_refine_ls_matrix_type full
_refine_ls_number_parameters 654
_refine_ls_number_reflns 8072
_refine_ls_number_restraints 0
_refine_ls_restrained_S_all 1.107
_refine_ls_R_factor_all 0.0910
_refine_ls_R_factor_gt 0.0570
_refine_ls_shift/su_max 0.001
_refine_ls_shift/su_mean 0.000
_refine_ls_structure_factor_coef Fsqd
_refine_ls_weighting_details 'calc w=1/[\s^2^(Fo^2^)+(0.1081P)^2^+4.3144P] where P=(Fo^2^+2Fc^2^)/3'
_refine_ls_weighting_scheme calc
_refine_ls_wR_factor_gt 0.1522
_refine_ls_wR_factor_ref 0.1838
_reflns_number_gt 5764
_reflns_number_total 8072
_reflns_threshold_expression >2sigma(I)
_cod_data_source_file b507485a.txt
_cod_data_source_block ic9790
_cod_depositor_comments
;
The following automatic conversions were performed:
'_symmetry_cell_setting' value 'Monoclinic' changed to 'monoclinic'
according to '/home/saulius/struct/CIF-dictionaries/cif_core.dic'
dictionary named 'cif_core.dic' version 2.4.1 from 2010-06-29.

Automatic conversion script
Id: cif_fix_enum 1527 2010-12-29 10:47:43Z saulius 
;
_cod_original_sg_symbol_H-M P2(1)/n
_cod_database_code 7006347

loop_
_symmetry_equiv_pos_as_xyz
'x, y, z'
'-x+1/2, y+1/2, -z+1/2'
'-x, -y, -z'
'x-1/2, -y-1/2, z-1/2'

loop_
_atom_site_label
_atom_site_type_symbol
_atom_site_fract_x
_atom_site_fract_y
_atom_site_fract_z
_atom_site_U_iso_or_equiv
_atom_site_adp_type
_atom_site_occupancy
_atom_site_symmetry_multiplicity
_atom_site_calc_flag
_atom_site_refinement_flags
_atom_site_disorder_assembly
_atom_site_disorder_group
Cu1 Cu -0.26198(7) -0.01140(2) -0.24217(3) 0.0186(2) Uani 1 1 d . . .
Cu2 Cu -0.25073(7) 0.23830(2) -0.26040(3) 0.0199(2) Uani 1 1 d . . .
O1 O -0.0442(4) -0.00791(12) -0.16400(16) 0.0262(8) Uani 1 1 d . . .
H1 H -0.0595 -0.0088 -0.1166 0.039 Uiso 1 1 d . . .
H1' H 0.0370 0.0187 -0.1680 0.039 Uiso 1 1 d . . .
O2 O -0.0595(4) 0.23506(12) -0.33877(18) 0.0286(9) Uani 1 1 d . . .
H2 H 0.0229 0.2618 -0.3339 0.043 Uiso 1 1 d . . .
H2' H -0.0731 0.2338 -0.3876 0.043 Uiso 1 1 d . . .
N1 N -0.4370(5) -0.00728(13) -0.1808(2) 0.0200(9) Uani 1 1 d . . .
N2 N -0.3383(5) 0.06868(14) -0.13972(19) 0.0217(9) Uani 1 1 d . . .
H2B H -0.3010 0.0828 -0.1030 0.026 Uiso 1 1 calc R . .
N3 N -0.2624(4) 0.06175(15) -0.24831(18) 0.0177(9) Uani 1 1 d . . .
N4 N -0.1864(5) 0.06053(14) -0.35749(19) 0.0217(9) Uani 1 1 d . . .
H4A H -0.2138 0.0745 -0.3954 0.026 Uiso 1 1 calc R . .
N5 N -0.0974(5) -0.01398(14) -0.30826(19) 0.0195(9) Uani 1 1 d . . .
N6 N -0.5174(5) 0.02682(15) -0.0813(2) 0.0263(10) Uani 1 1 d . . .
N7 N -0.2651(5) 0.16378(15) -0.25503(19) 0.0192(9) Uani 1 1 d . . .
N8 N -0.0404(5) 0.00814(15) -0.4163(2) 0.0253(10) Uani 1 1 d . . .
N9 N -0.0670(5) 0.23657(14) -0.1907(2) 0.0206(9) Uani 1 1 d . . .
N10 N -0.1403(5) 0.31313(14) -0.1487(2) 0.0238(10) Uani 1 1 d . . .
H10B H -0.1602 0.3284 -0.1124 0.029 Uiso 1 1 calc R . .
N11 N -0.2391(4) 0.31178(15) -0.26026(18) 0.0174(9) Uani 1 1 d . . .
N12 N -0.3413(5) 0.31514(14) -0.37095(19) 0.0230(10) Uani 1 1 d . . .
H12B H -0.3083 0.3266 -0.4077 0.028 Uiso 1 1 calc R . .
N13 N -0.4407(5) 0.24160(14) -0.3276(2) 0.0216(9) Uani 1 1 d . . .
N14 N 0.0067(5) 0.26085(15) -0.0816(2) 0.0281(10) Uani 1 1 d . . .
N15 N -0.2285(5) 0.41378(15) -0.25921(19) 0.0192(9) Uani 1 1 d . . .
N16 N -0.5481(5) 0.27514(16) -0.4291(2) 0.0294(11) Uani 1 1 d . . .
C1 C -0.5529(6) -0.04270(18) -0.1774(3) 0.0243(11) Uani 1 1 d . . .
H1A H -0.5661 -0.0667 -0.2110 0.029 Uiso 1 1 calc R . .
C2 C -0.6502(6) -0.04444(19) -0.1269(3) 0.0295(13) Uani 1 1 d . . .
H2A H -0.7331 -0.0686 -0.1254 0.035 Uiso 1 1 calc R . .
C3 C -0.6242(7) -0.00974(18) -0.0777(3) 0.0297(13) Uani 1 1 d . . .
H3A H -0.6843 -0.0121 -0.0402 0.036 Uiso 1 1 calc R . .
C4 C -0.4333(6) 0.02736(17) -0.1344(2) 0.0205(11) Uani 1 1 d . . .
C5 C -0.2965(6) 0.08989(17) -0.1965(2) 0.0185(11) Uani 1 1 d . . .
C6 C -0.2943(6) 0.14081(17) -0.1998(2) 0.0213(11) Uani 1 1 d . . .
H6A H -0.3139 0.1596 -0.1622 0.026 Uiso 1 1 calc R . .
C7 C -0.2333(6) 0.13624(17) -0.3066(3) 0.0231(12) Uani 1 1 d . . .
H7A H -0.2129 0.1520 -0.3464 0.028 Uiso 1 1 calc R . .
C8 C -0.2295(6) 0.08589(18) -0.3035(2) 0.0206(11) Uani 1 1 d . . .
C9 C -0.1065(6) 0.01647(17) -0.3601(2) 0.0195(11) Uani 1 1 d . . .
C10 C 0.0543(6) -0.03134(19) -0.4185(3) 0.0289(12) Uani 1 1 d . . .
H10A H 0.0984 -0.0394 -0.4585 0.035 Uiso 1 1 calc R . .
C11 C 0.0909(6) -0.06124(19) -0.3646(3) 0.0265(12) Uani 1 1 d . . .
H11A H 0.1690 -0.0869 -0.3651 0.032 Uiso 1 1 calc R . .
C12 C 0.0091(6) -0.05188(17) -0.3109(2) 0.0234(11) Uani 1 1 d . . .
H12A H 0.0272 -0.0726 -0.2739 0.028 Uiso 1 1 calc R . .
C13 C 0.0332(6) 0.19784(17) -0.1831(3) 0.0232(11) Uani 1 1 d . . .
H13A H 0.0438 0.1763 -0.2190 0.028 Uiso 1 1 calc R . .
C14 C 0.1211(6) 0.18851(19) -0.1247(3) 0.0283(12) Uani 1 1 d . . .
H14A H 0.1945 0.1616 -0.1195 0.034 Uiso 1 1 calc R . .
C15 C 0.0971(7) 0.22008(19) -0.0743(3) 0.0316(13) Uani 1 1 d . . .
H15A H 0.1470 0.2126 -0.0322 0.038 Uiso 1 1 calc R . .
C16 C -0.0641(6) 0.26855(18) -0.1413(2) 0.0231(12) Uani 1 1 d . . .
C17 C -0.1897(6) 0.33701(17) -0.2057(2) 0.0192(11) Uani 1 1 d . . .
C18 C -0.1864(6) 0.38829(17) -0.2051(2) 0.0222(11) Uani 1 1 d . . .
H18A H -0.1538 0.4052 -0.1657 0.027 Uiso 1 1 calc R . .
C19 C -0.2742(6) 0.38929(17) -0.3145(2) 0.0212(11) Uani 1 1 d . . .
H19A H -0.3004 0.4069 -0.3538 0.025 Uiso 1 1 calc R . .
C20 C -0.2832(6) 0.33827(17) -0.3142(2) 0.0194(11) Uani 1 1 d . . .
C21 C -0.4472(6) 0.27533(17) -0.3756(2) 0.0218(11) Uani 1 1 d . . .
C22 C -0.6623(7) 0.24000(19) -0.4328(3) 0.0341(14) Uani 1 1 d . . .
H22A H -0.7359 0.2383 -0.4707 0.041 Uiso 1 1 calc R . .
C23 C -0.6770(6) 0.20603(18) -0.3835(3) 0.0274(12) Uani 1 1 d . . .
H23A H -0.7631 0.1827 -0.3853 0.033 Uiso 1 1 calc R . .
C24 C -0.5611(6) 0.20771(18) -0.3318(3) 0.0241(11) Uani 1 1 d . . .
H24A H -0.5654 0.1842 -0.2978 0.029 Uiso 1 1 calc R . .
Cl1 Cl 0.27185(16) 0.58309(5) -0.23639(7) 0.0337(4) Uani 1 1 d . . .
O3 O 0.2518(6) 0.53403(19) -0.2136(4) 0.092(2) Uani 1 1 d . . .
O4 O 0.3916(7) 0.5798(2) -0.2845(3) 0.0767(17) Uani 1 1 d . . .
O5 O 0.1299(6) 0.60476(19) -0.2626(3) 0.0796(18) Uani 1 1 d . . .
O6 O 0.3532(7) 0.6131(2) -0.1888(3) 0.0884(19) Uani 1 1 d . . .
Cl2 Cl -0.19497(19) 0.16440(5) -0.48668(7) 0.0405(4) Uani 1 1 d . . .
O7 O -0.0857(6) 0.12948(17) -0.4554(2) 0.0631(15) Uani 1 1 d . . .
O8 O -0.3486(5) 0.1617(2) -0.4574(2) 0.0616(14) Uani 1 1 d . . .
O9 O -0.1315(8) 0.21305(17) -0.4742(2) 0.0815(19) Uani 1 1 d . . .
O10 O -0.2164(6) 0.15687(16) -0.55494(19) 0.0518(12) Uani 1 1 d . . .
Cl3 Cl -0.76599(15) 0.32974(5) -0.26662(7) 0.0289(3) Uani 1 1 d . . .
O11 O -0.7493(5) 0.28068(16) -0.2399(3) 0.0566(14) Uani 1 1 d . . .
O12 O -0.8349(5) 0.36176(15) -0.2217(2) 0.0494(12) Uani 1 1 d . . .
O13 O -0.6124(5) 0.34823(16) -0.2818(2) 0.0545(13) Uani 1 1 d . . .
O14 O -0.8751(6) 0.32680(18) -0.3241(2) 0.0671(15) Uani 1 1 d . . .
Cl4 Cl 0.08206(16) 0.07809(5) 0.00786(6) 0.0283(3) Uani 1 1 d . . .
O15 O 0.1815(5) 0.12153(14) 0.01735(19) 0.0417(10) Uani 1 1 d . . .
O16 O -0.0679(5) 0.08739(17) 0.0371(2) 0.0540(12) Uani 1 1 d . . .
O17 O 0.1620(5) 0.03734(14) 0.04110(19) 0.0419(10) Uani 1 1 d . . .
O18 O 0.0553(6) 0.06818(15) -0.06019(18) 0.0505(12) Uani 1 1 d . . .
O19 O -0.3116(5) 0.14144(15) -0.04094(19) 0.0415(10) Uani 1 1 d . . .
H19 H -0.2228 0.1412 -0.0178 0.062 Uiso 1 1 d . . .
C25 C -0.4419(9) 0.1457(3) -0.0001(3) 0.0573(19) Uani 1 1 d . . .
H25A H -0.4053 0.1642 0.0393 0.086 Uiso 1 1 calc R . .
H25B H -0.4774 0.1129 0.0122 0.086 Uiso 1 1 calc R . .
H25C H -0.5329 0.1630 -0.0236 0.086 Uiso 1 1 calc R . .
O20 O -0.4534(4) 0.24495(13) -0.17988(18) 0.0314(9) Uani 1 1 d . . .
H20 H -0.5408 0.2538 -0.2004 0.047 Uiso 1 1 d . . .
C26 C -0.4635(8) 0.2527(2) -0.1119(3) 0.0453(16) Uani 1 1 d . . .
H26A H -0.5694 0.2411 -0.0994 0.068 Uiso 1 1 calc R . .
H26B H -0.4520 0.2878 -0.1021 0.068 Uiso 1 1 calc R . .
H26C H -0.3763 0.2344 -0.0874 0.068 Uiso 1 1 calc R . .
O21 O -0.1016(5) 0.37794(16) -0.0449(2) 0.0500(12) Uani 1 1 d . . .
H21 H -0.0206 0.3714 -0.0190 0.075 Uiso 1 1 d . . .
C27 C -0.2382(10) 0.3880(3) -0.0084(4) 0.076(3) Uani 1 1 d . . .
H27A H -0.3040 0.4142 -0.0299 0.114 Uiso 1 1 calc R . .
H27B H -0.1999 0.3985 0.0358 0.114 Uiso 1 1 calc R . .
H27C H -0.3046 0.3583 -0.0060 0.114 Uiso 1 1 calc R . .
O22 O -0.4820(4) -0.01019(13) -0.33505(18) 0.0325(9) Uani 1 1 d . . .
H22 H -0.5669 -0.0018 -0.3180 0.049 Uiso 1 1 d . . .
C28 C -0.5073(8) -0.0059(3) -0.4041(3) 0.0493(17) Uani 1 1 d . . .
H28A H -0.5919 -0.0290 -0.4205 0.074 Uiso 1 1 calc R . .
H28B H -0.4056 -0.0133 -0.4239 0.074 Uiso 1 1 calc R . .
H28C H -0.5417 0.0277 -0.4156 0.074 Uiso 1 1 calc R . .

loop_
_atom_site_aniso_label
_atom_site_aniso_U_11
_atom_site_aniso_U_22
_atom_site_aniso_U_33
_atom_site_aniso_U_23
_atom_site_aniso_U_13
_atom_site_aniso_U_12
Cu1 0.0214(3) 0.0118(3) 0.0232(4) 0.0000(2) 0.0050(3) 0.0000(2)
Cu2 0.0230(4) 0.0122(3) 0.0241(4) 0.0003(2) -0.0005(3) -0.0001(2)
O1 0.0266(19) 0.026(2) 0.025(2) 0.0021(16) -0.0028(16) -0.0029(16)
O2 0.029(2) 0.025(2) 0.033(2) -0.0030(16) 0.0070(17) -0.0030(16)
N1 0.021(2) 0.012(2) 0.026(2) 0.0012(18) 0.0007(18) -0.0010(17)
N2 0.027(2) 0.021(2) 0.017(2) 0.0000(18) 0.0004(18) -0.0013(19)
N3 0.016(2) 0.015(2) 0.022(2) 0.0024(17) 0.0012(17) 0.0005(16)
N4 0.032(2) 0.018(2) 0.015(2) 0.0026(17) 0.0024(18) 0.0034(19)
N5 0.020(2) 0.016(2) 0.022(2) 0.0007(18) -0.0002(18) 0.0018(17)
N6 0.031(2) 0.023(2) 0.026(2) -0.0008(19) 0.009(2) 0.002(2)
N7 0.024(2) 0.014(2) 0.020(2) 0.0011(17) 0.0016(18) -0.0006(17)
N8 0.028(2) 0.024(2) 0.025(2) 0.0004(19) 0.0055(19) 0.0028(19)
N9 0.023(2) 0.015(2) 0.025(2) 0.0022(18) 0.0057(18) -0.0008(18)
N10 0.032(2) 0.020(2) 0.020(2) 0.0005(18) 0.0031(19) 0.0044(19)
N11 0.019(2) 0.013(2) 0.021(2) 0.0015(17) 0.0027(17) 0.0008(16)
N12 0.031(2) 0.021(2) 0.017(2) -0.0011(18) 0.0023(18) -0.0029(19)
N13 0.025(2) 0.014(2) 0.026(2) -0.0021(18) 0.0017(19) 0.0011(18)
N14 0.035(3) 0.023(2) 0.026(3) 0.0036(19) -0.001(2) 0.000(2)
N15 0.021(2) 0.015(2) 0.022(2) 0.0002(18) 0.0035(18) -0.0005(17)
N16 0.034(3) 0.026(2) 0.026(3) 0.000(2) -0.006(2) -0.004(2)
C1 0.023(3) 0.019(3) 0.031(3) -0.001(2) 0.002(2) -0.004(2)
C2 0.025(3) 0.026(3) 0.038(3) 0.003(3) 0.010(3) -0.001(2)
C3 0.031(3) 0.026(3) 0.033(3) 0.005(3) 0.012(2) -0.001(2)
C4 0.021(3) 0.017(3) 0.024(3) 0.001(2) -0.001(2) -0.001(2)
C5 0.018(2) 0.016(2) 0.022(3) -0.001(2) -0.001(2) 0.000(2)
C6 0.020(3) 0.020(3) 0.024(3) -0.007(2) 0.003(2) -0.001(2)
C7 0.029(3) 0.017(3) 0.023(3) 0.004(2) 0.002(2) 0.000(2)
C8 0.016(2) 0.023(3) 0.023(3) 0.001(2) -0.001(2) 0.000(2)
C9 0.018(2) 0.018(3) 0.022(3) -0.003(2) -0.001(2) -0.002(2)
C10 0.033(3) 0.027(3) 0.028(3) -0.006(2) 0.011(2) -0.003(2)
C11 0.023(3) 0.025(3) 0.032(3) 0.000(2) 0.006(2) 0.007(2)
C12 0.026(3) 0.015(3) 0.029(3) 0.002(2) -0.001(2) 0.001(2)
C13 0.022(3) 0.017(3) 0.031(3) -0.001(2) 0.004(2) -0.002(2)
C14 0.026(3) 0.021(3) 0.036(3) 0.004(2) -0.004(2) 0.003(2)
C15 0.034(3) 0.029(3) 0.031(3) 0.007(3) -0.004(2) 0.001(3)
C16 0.022(3) 0.022(3) 0.026(3) 0.006(2) 0.005(2) -0.003(2)
C17 0.019(2) 0.017(3) 0.022(3) 0.000(2) 0.005(2) 0.000(2)
C18 0.024(3) 0.019(3) 0.024(3) -0.001(2) 0.000(2) 0.001(2)
C19 0.026(3) 0.016(3) 0.022(3) 0.003(2) 0.001(2) 0.000(2)
C20 0.020(3) 0.016(3) 0.022(3) -0.002(2) 0.005(2) -0.002(2)
C21 0.026(3) 0.018(3) 0.022(3) -0.001(2) 0.005(2) 0.002(2)
C22 0.034(3) 0.029(3) 0.037(3) -0.008(3) -0.011(3) -0.001(3)
C23 0.025(3) 0.020(3) 0.036(3) -0.002(2) 0.000(2) -0.002(2)
C24 0.023(3) 0.020(3) 0.030(3) 0.000(2) 0.005(2) 0.000(2)
Cl1 0.0324(8) 0.0269(8) 0.0418(8) 0.0001(6) 0.0029(6) -0.0020(6)
O3 0.048(3) 0.052(3) 0.180(6) 0.037(4) 0.025(4) 0.005(3)
O4 0.083(4) 0.075(4) 0.076(4) 0.013(3) 0.037(3) 0.022(3)
O5 0.044(3) 0.067(3) 0.122(5) -0.022(3) -0.037(3) 0.023(3)
O6 0.068(4) 0.080(4) 0.109(5) -0.041(4) -0.040(3) 0.008(3)
Cl2 0.0517(9) 0.0393(9) 0.0309(8) 0.0057(7) 0.0059(7) 0.0097(7)
O7 0.053(3) 0.070(3) 0.070(3) 0.038(3) 0.027(3) 0.033(3)
O8 0.038(3) 0.115(4) 0.032(2) 0.002(3) 0.005(2) 0.018(3)
O9 0.157(6) 0.040(3) 0.046(3) -0.002(2) -0.009(3) -0.022(3)
O10 0.081(3) 0.049(3) 0.027(2) -0.004(2) 0.014(2) 0.009(2)
Cl3 0.0242(7) 0.0226(7) 0.0400(8) -0.0014(6) 0.0041(6) -0.0018(5)
O11 0.036(3) 0.029(2) 0.105(4) 0.021(2) 0.009(3) 0.0026(18)
O12 0.042(3) 0.049(3) 0.059(3) -0.010(2) 0.010(2) 0.009(2)
O13 0.039(3) 0.041(3) 0.086(4) -0.015(2) 0.023(2) -0.012(2)
O14 0.075(4) 0.069(3) 0.053(3) 0.007(3) -0.022(3) -0.026(3)
Cl4 0.0336(7) 0.0264(7) 0.0251(7) 0.0004(6) 0.0038(6) 0.0000(6)
O15 0.058(3) 0.030(2) 0.037(2) -0.0072(18) 0.005(2) -0.013(2)
O16 0.034(2) 0.069(3) 0.061(3) 0.021(2) 0.017(2) 0.015(2)
O17 0.057(3) 0.032(2) 0.038(2) 0.0084(19) 0.012(2) 0.015(2)
O18 0.078(3) 0.048(3) 0.024(2) -0.0005(19) -0.004(2) -0.017(2)
O19 0.036(2) 0.052(3) 0.036(2) -0.0085(19) -0.0021(19) 0.002(2)
C25 0.055(4) 0.062(5) 0.058(5) 0.014(4) 0.022(4) 0.017(4)
O20 0.029(2) 0.033(2) 0.033(2) 0.0016(17) 0.0044(17) 0.0059(17)
C26 0.044(4) 0.055(4) 0.039(4) -0.001(3) 0.015(3) -0.003(3)
O21 0.055(3) 0.052(3) 0.042(3) -0.011(2) 0.000(2) 0.005(2)
C27 0.073(6) 0.099(7) 0.059(5) 0.033(5) 0.025(4) 0.030(5)
O22 0.027(2) 0.034(2) 0.036(2) -0.0035(18) 0.0005(17) 0.0075(17)
C28 0.044(4) 0.064(4) 0.039(4) -0.005(3) -0.003(3) 0.000(3)

loop_
_atom_type_symbol
_atom_type_description
_atom_type_scat_dispersion_real
_atom_type_scat_dispersion_imag
_atom_type_scat_source
C C 0.0033 0.0016 'International Tables Vol C Tables 4.2.6.8 and 6.1.1.4'
H H 0.0000 0.0000 'International Tables Vol C Tables 4.2.6.8 and 6.1.1.4'
N N 0.0061 0.0033 'International Tables Vol C Tables 4.2.6.8 and 6.1.1.4'
O O 0.0106 0.0060 'International Tables Vol C Tables 4.2.6.8 and 6.1.1.4'
Cl Cl 0.1484 0.1585 'International Tables Vol C Tables 4.2.6.8 and 6.1.1.4'
Cu Cu 0.3201 1.2651 'International Tables Vol C Tables 4.2.6.8 and 6.1.1.4'

loop_
_geom_angle_atom_site_label_1
_geom_angle_atom_site_label_2
_geom_angle_atom_site_label_3
_geom_angle
_geom_angle_site_symmetry_1
_geom_angle_site_symmetry_3
_geom_angle_publ_flag
N1 Cu1 N5 176.22(16) . . ?
N1 Cu1 N3 89.20(15) . . ?
N5 Cu1 N3 89.43(15) . . ?
N1 Cu1 N15 90.96(15) . 2_444 ?
N5 Cu1 N15 90.20(15) . 2_444 ?
N3 Cu1 N15 176.49(15) . 2_444 ?
N1 Cu1 O1 96.79(14) . . ?
N5 Cu1 O1 86.73(14) . . ?
N3 Cu1 O1 90.02(13) . . ?
N15 Cu1 O1 93.45(14) 2_444 . ?
N1 Cu1 O22 88.04(14) . . ?
N5 Cu1 O22 88.36(14) . . ?
N3 Cu1 O22 86.65(13) . . ?
N15 Cu1 O22 89.85(14) 2_444 . ?
O1 Cu1 O22 174.09(12) . . ?
N9 Cu2 N11 89.37(15) . . ?
N9 Cu2 N13 177.51(16) . . ?
N11 Cu2 N13 89.47(15) . . ?
N9 Cu2 N7 88.95(15) . . ?
N11 Cu2 N7 176.72(16) . . ?
N13 Cu2 N7 92.09(15) . . ?
N9 Cu2 O2 88.86(15) . . ?
N11 Cu2 O2 90.22(13) . . ?
N13 Cu2 O2 93.35(15) . . ?
N7 Cu2 O2 92.57(14) . . ?
N9 Cu2 O20 92.01(14) . . ?
N11 Cu2 O20 87.72(14) . . ?
N13 Cu2 O20 85.74(15) . . ?
N7 Cu2 O20 89.51(14) . . ?
O2 Cu2 O20 177.75(12) . . ?
C4 N1 C1 116.0(4) . . ?
C4 N1 Cu1 120.9(3) . . ?
C1 N1 Cu1 122.5(3) . . ?
C5 N2 C4 126.4(4) . . ?
C8 N3 C5 116.7(4) . . ?
C8 N3 Cu1 122.5(3) . . ?
C5 N3 Cu1 120.8(3) . . ?
C9 N4 C8 128.8(4) . . ?
C9 N5 C12 115.6(4) . . ?
C9 N5 Cu1 121.2(3) . . ?
C12 N5 Cu1 122.0(3) . . ?
C3 N6 C4 116.1(4) . . ?
C6 N7 C7 118.0(4) . . ?
C6 N7 Cu2 121.9(3) . . ?
C7 N7 Cu2 119.9(3) . . ?
C10 N8 C9 116.6(4) . . ?
C16 N9 C13 116.8(4) . . ?
C16 N9 Cu2 119.8(3) . . ?
C13 N9 Cu2 121.7(3) . . ?
C16 N10 C17 128.1(4) . . ?
C20 N11 C17 117.0(4) . . ?
C20 N11 Cu2 121.6(3) . . ?
C17 N11 Cu2 121.4(3) . . ?
C20 N12 C21 126.0(4) . . ?
C21 N13 C24 115.6(4) . . ?
C21 N13 Cu2 121.3(3) . . ?
C24 N13 Cu2 122.8(3) . . ?
C16 N14 C15 115.6(4) . . ?
C18 N15 C19 118.9(4) . . ?
C18 N15 Cu1 121.1(3) . 2_454 ?
C19 N15 Cu1 119.9(3) . 2_454 ?
C21 N16 C22 116.2(5) . . ?
C2 C1 N1 121.4(5) . . ?
C1 C2 C3 117.8(5) . . ?
N6 C3 C2 122.0(5) . . ?
N6 C4 N1 126.1(4) . . ?
N6 C4 N2 114.0(4) . . ?
N1 C4 N2 120.0(4) . . ?
N3 C5 N2 120.7(4) . . ?
N3 C5 C6 121.3(4) . . ?
N2 C5 C6 117.9(4) . . ?
N7 C6 C5 120.9(4) . . ?
N7 C7 C8 121.8(5) . . ?
N3 C8 C7 121.1(4) . . ?
N3 C8 N4 120.8(4) . . ?
C7 C8 N4 118.1(4) . . ?
N8 C9 N5 125.4(4) . . ?
N8 C9 N4 114.4(4) . . ?
N5 C9 N4 120.2(4) . . ?
N8 C10 C11 122.5(5) . . ?
C12 C11 C10 116.5(5) . . ?
N5 C12 C11 122.5(5) . . ?
N9 C13 C14 121.5(5) . . ?
C15 C14 C13 116.5(5) . . ?
N14 C15 C14 123.2(5) . . ?
N14 C16 N9 125.3(5) . . ?
N14 C16 N10 113.9(4) . . ?
N9 C16 N10 120.8(5) . . ?
N11 C17 N10 121.1(4) . . ?
N11 C17 C18 121.4(4) . . ?
N10 C17 C18 117.4(4) . . ?
N15 C18 C17 120.6(4) . . ?
N15 C19 C20 120.3(4) . . ?
N11 C20 N12 120.3(4) . . ?
N11 C20 C19 121.8(4) . . ?
N12 C20 C19 118.0(4) . . ?
N16 C21 N13 126.3(5) . . ?
N16 C21 N12 114.1(4) . . ?
N13 C21 N12 119.6(4) . . ?
N16 C22 C23 122.5(5) . . ?
C24 C23 C22 116.6(5) . . ?
N13 C24 C23 122.3(5) . . ?
O5 Cl1 O6 111.5(3) . . ?
O5 Cl1 O3 114.3(3) . . ?
O6 Cl1 O3 112.2(4) . . ?
O5 Cl1 O4 111.1(4) . . ?
O6 Cl1 O4 101.4(4) . . ?
O3 Cl1 O4 105.5(3) . . ?
O10 Cl2 O7 112.0(3) . . ?
O10 Cl2 O9 109.0(3) . . ?
O7 Cl2 O9 109.0(3) . . ?
O10 Cl2 O8 111.1(3) . . ?
O7 Cl2 O8 108.6(3) . . ?
O9 Cl2 O8 106.9(4) . . ?
O13 Cl3 O12 109.5(3) . . ?
O13 Cl3 O14 110.6(3) . . ?
O12 Cl3 O14 108.3(3) . . ?
O13 Cl3 O11 110.6(3) . . ?
O12 Cl3 O11 110.5(3) . . ?
O14 Cl3 O11 107.3(3) . . ?
O18 Cl4 O17 110.5(3) . . ?
O18 Cl4 O16 111.9(3) . . ?
O17 Cl4 O16 108.3(2) . . ?
O18 Cl4 O15 109.3(2) . . ?
O17 Cl4 O15 109.6(3) . . ?
O16 Cl4 O15 107.2(3) . . ?
C26 O20 Cu2 140.5(3) . . ?
C28 O22 Cu1 142.6(4) . . ?

loop_
_geom_bond_atom_site_label_1
_geom_bond_atom_site_label_2
_geom_bond_distance
_geom_bond_site_symmetry_2
_geom_bond_publ_flag
Cu1 N1 1.992(4) . ?
Cu1 N5 1.994(4) . ?
Cu1 N3 1.996(4) . ?
Cu1 N15 2.039(4) 2_444 ?
Cu1 O1 2.313(3) . ?
Cu1 O22 2.526(4) . ?
Cu2 N9 2.000(4) . ?
Cu2 N11 2.003(4) . ?
Cu2 N13 2.005(4) . ?
Cu2 N7 2.036(4) . ?
Cu2 O2 2.341(3) . ?
Cu2 O20 2.447(4) . ?
N1 C4 1.340(6) . ?
N1 C1 1.363(6) . ?
N2 C5 1.369(6) . ?
N2 C4 1.380(6) . ?
N3 C8 1.357(6) . ?
N3 C5 1.360(6) . ?
N4 C9 1.372(6) . ?
N4 C8 1.376(6) . ?
N5 C9 1.348(6) . ?
N5 C12 1.358(6) . ?
N6 C3 1.335(7) . ?
N6 C4 1.337(6) . ?
N7 C6 1.334(6) . ?
N7 C7 1.341(6) . ?
N8 C10 1.331(7) . ?
N8 C9 1.333(6) . ?
N9 C16 1.337(6) . ?
N9 C13 1.341(6) . ?
N10 C16 1.370(6) . ?
N10 C17 1.374(6) . ?
N11 C20 1.348(6) . ?
N11 C17 1.349(6) . ?
N12 C20 1.377(6) . ?
N12 C21 1.390(6) . ?
N13 C21 1.345(6) . ?
N13 C24 1.352(6) . ?
N14 C16 1.332(7) . ?
N14 C15 1.338(7) . ?
N15 C18 1.333(6) . ?
N15 C19 1.345(6) . ?
N15 Cu1 2.039(4) 2_454 ?
N16 C21 1.325(6) . ?
N16 C22 1.339(7) . ?
C1 C2 1.360(7) . ?
C2 C3 1.389(7) . ?
C5 C6 1.388(7) . ?
C7 C8 1.373(7) . ?
C10 C11 1.389(7) . ?
C11 C12 1.361(7) . ?
C13 C14 1.377(7) . ?
C14 C15 1.372(8) . ?
C17 C18 1.397(7) . ?
C19 C20 1.391(7) . ?
C22 C23 1.384(8) . ?
C23 C24 1.371(7) . ?
Cl1 O5 1.380(5) . ?
Cl1 O6 1.403(5) . ?
Cl1 O3 1.430(5) . ?
Cl1 O4 1.453(5) . ?
Cl2 O10 1.415(4) . ?
Cl2 O7 1.427(4) . ?
Cl2 O9 1.440(5) . ?
Cl2 O8 1.445(5) . ?
Cl3 O13 1.419(4) . ?
Cl3 O12 1.420(4) . ?
Cl3 O14 1.428(5) . ?
Cl3 O11 1.447(4) . ?
Cl4 O18 1.424(4) . ?
Cl4 O17 1.436(4) . ?
Cl4 O16 1.438(4) . ?
Cl4 O15 1.443(4) . ?
O19 C25 1.418(7) . ?
O20 C26 1.421(7) . ?
O21 C27 1.427(8) . ?
O22 C28 1.423(7) . ?
